data_8106144
loop_
_publ_author_name
'Tan, Yee Seng'
'Lee, See Mun'
'Tiekink, Edward R.T.'

_publ_section_title
;
 Crystal structure of
 (N-(3-ethoxy-2-oxidobenzylidene)-4-fluorobenzohydrazonato-\k3
 N,O,O&#x2032;)-diphenyltin(IV), C28H23FN2O3Sn
;
_journal_issue 2
_journal_name_full 'Zeitschrift f\"ur Kristallographie - New Crystal Structures'
_journal_page_first 331
_journal_page_last 333
_journal_paper_doi 10.1515/ncrs-2017-0416
_journal_volume 233
_journal_year 2018
_chemical_formula_moiety 'C28 H23 F N2 O3 Sn'
_chemical_formula_sum 'C28 H23 F N2 O3 Sn'
_chemical_formula_weight 573.17
_space_group_crystal_system orthorhombic
_space_group_IT_number 61
_space_group_name_Hall '-P 2ac 2ab'
_space_group_name_H-M_alt 'P b c a'
_atom_sites_solution_hydrogens geom
_audit_creation_method SHELXL-2014/7
_cell_angle_alpha 90
_cell_angle_beta 90
_cell_angle_gamma 90
_cell_formula_units_Z 8
_cell_length_a 16.0887(2)
_cell_length_b 14.5333(2)
_cell_length_c 20.5550(2)
_cell_measurement_reflns_used 13911
_cell_measurement_temperature 100(2)
_cell_measurement_theta_max 76.1110
_cell_measurement_theta_min 4.3000
_cell_volume 4806.21(10)
_computing_cell_refinement 'CrysAlisPro [1]'
_computing_data_collection 'CrysAlisPro [1]'
_computing_data_reduction 'CrysAlisPro [1]'
_computing_molecular_graphics 'ORTEP-3 for Windows [4]'
_computing_publication_material 'SHELXL2014/7 [3]'
_computing_structure_refinement 'SHELXL2014/7 [3]'
_computing_structure_solution 'SHELXS-97 [2]'
_diffrn_ambient_temperature 100(2)
_diffrn_detector_area_resol_mean 5.2558
_diffrn_measured_fraction_theta_full 0.999
_diffrn_measured_fraction_theta_max 0.999
_diffrn_measurement_device_type 'XtaLAB Synergy, Dualflex, AtlasS2'
_diffrn_measurement_method '\w scans'
_diffrn_radiation_type CuK\a
_diffrn_radiation_wavelength 1.54178
_diffrn_reflns_av_R_equivalents 0.0232
_diffrn_reflns_av_unetI/netI 0.0143
_diffrn_reflns_Laue_measured_fraction_full 0.999
_diffrn_reflns_Laue_measured_fraction_max 0.999
_diffrn_reflns_limit_h_max 18
_diffrn_reflns_limit_h_min -19
_diffrn_reflns_limit_k_max 17
_diffrn_reflns_limit_k_min -11
_diffrn_reflns_limit_l_max 24
_diffrn_reflns_limit_l_min -24
_diffrn_reflns_number 27905
_diffrn_reflns_point_group_measured_fraction_full 0.999
_diffrn_reflns_point_group_measured_fraction_max 0.999
_diffrn_reflns_theta_full 67.066
_diffrn_reflns_theta_max 67.066
_diffrn_reflns_theta_min 4.302
_diffrn_source 'micro-focus sealed X-ray tube'
_exptl_absorpt_coefficient_mu 8.803
_exptl_absorpt_correction_T_max 0.833
_exptl_absorpt_correction_T_min 0.493
_exptl_absorpt_correction_type gaussian
_exptl_absorpt_process_details 'CrysAlisPro [1]'
_exptl_crystal_colour yellow
_exptl_crystal_density_diffrn 1.584
_exptl_crystal_description prism
_exptl_crystal_F_000 2304
_exptl_crystal_size_max 0.158
_exptl_crystal_size_mid 0.112
_exptl_crystal_size_min 0.090
_refine_diff_density_max 0.270
_refine_diff_density_min -0.670
_refine_diff_density_rms 0.058
_refine_ls_extinction_coef .
_refine_ls_extinction_method none
_refine_ls_goodness_of_fit_ref 1.015
_refine_ls_hydrogen_treatment constr
_refine_ls_matrix_type full
_refine_ls_number_parameters 316
_refine_ls_number_reflns 4285
_refine_ls_number_restraints 0
_refine_ls_restrained_S_all 1.015
_refine_ls_R_factor_all 0.0224
_refine_ls_R_factor_gt 0.0199
_refine_ls_shift/su_max 0.005
_refine_ls_shift/su_mean 0.000
_refine_ls_structure_factor_coef Fsqd
_refine_ls_weighting_details 'w=1/[\s^2^(Fo^2^)+(0.0371P)^2^+1.7826P] where P=(Fo^2^+2Fc^2^)/3'
_refine_ls_weighting_scheme calc
_refine_ls_wR_factor_gt 0.0574
_refine_ls_wR_factor_ref 0.0596
_reflns_Friedel_coverage 0.000
_reflns_Friedel_fraction_full .
_reflns_Friedel_fraction_max .
_reflns_number_gt 3927
_reflns_number_total 4285
_reflns_threshold_expression 'I > 2\s(I)'
_cod_data_source_file suppl_ncrs-2017-0416_suppl.cif
_cod_data_source_block shelx
_cod_database_code 8106144
_shelx_shelxl_version_number 2014/7
_shelx_space_group_comment
;
The symmetry employed for this shelxl refinement is uniquely defined
by the following loop, which should always be used as a source of
symmetry information in preference to the above space-group names.
They are only intended as comments.
;
_shelx_estimated_absorpt_t_min 0.337
_shelx_estimated_absorpt_t_max 0.505

loop_
_space_group_symop_operation_xyz
'x, y, z'
'-x+1/2, -y, z+1/2'
'-x, y+1/2, -z+1/2'
'x+1/2, -y+1/2, -z'
'-x, -y, -z'
'x-1/2, y, -z-1/2'
'x, -y-1/2, z-1/2'
'-x-1/2, y-1/2, z'

loop_
_atom_site_label
_atom_site_type_symbol
_atom_site_fract_x
_atom_site_fract_y
_atom_site_fract_z
_atom_site_U_iso_or_equiv
_atom_site_adp_type
_atom_site_occupancy
_atom_site_site_symmetry_order
_atom_site_calc_flag
_atom_site_refinement_flags_posn
_atom_site_refinement_flags_adp
_atom_site_refinement_flags_occupancy
_atom_site_disorder_assembly
_atom_site_disorder_group
Sn Sn 0.00136(2) 0.78741(2) 0.61417(2) 0.01468(6) Uani 1 1 d . . . . .
F1 F -0.10797(8) 1.05010(8) 0.96567(5) 0.0346(3) Uani 1 1 d . . . . .
O1 O -0.00429(6) 0.84531(9) 0.70902(6) 0.0185(3) Uani 1 1 d . . . . .
O2 O -0.00896(7) 0.78848(8) 0.51432(7) 0.0202(3) Uani 1 1 d . . . . .
O3 O 0.05764(8) 0.78553(8) 0.39876(6) 0.0218(3) Uani 1 1 d . . . . .
N1 N -0.10555(8) 0.94312(10) 0.66778(6) 0.0181(3) Uani 1 1 d . . . . .
N2 N -0.08170(8) 0.90464(10) 0.60825(6) 0.0169(3) Uani 1 1 d . . . . .
C1 C -0.06118(9) 0.90886(11) 0.71554(8) 0.0164(3) Uani 1 1 d . . . . .
C2 C -0.07494(10) 0.94642(11) 0.78169(8) 0.0174(3) Uani 1 1 d . . . . .
C3 C -0.02471(11) 0.91687(12) 0.83284(9) 0.0209(4) Uani 1 1 d . . . . .
H3 H 0.0176 0.8726 0.8249 0.025 Uiso 1 1 calc R U . . .
C4 C -0.03562(12) 0.95119(13) 0.89522(8) 0.0238(4) Uani 1 1 d . . . . .
H4 H -0.0014 0.9312 0.9302 0.029 Uiso 1 1 calc R U . . .
C5 C -0.09747(11) 1.01510(13) 0.90490(8) 0.0239(4) Uani 1 1 d . . . . .
C6 C -0.14895(11) 1.04607(12) 0.85589(8) 0.0230(4) Uani 1 1 d . . . . .
H6 H -0.1914 1.0899 0.8645 0.028 Uiso 1 1 calc R U . . .
C7 C -0.13710(10) 1.01152(12) 0.79378(8) 0.0195(3) Uani 1 1 d . . . . .
H7 H -0.1714 1.0322 0.7591 0.023 Uiso 1 1 calc R U . . .
C8 C -0.11039(10) 0.94581(12) 0.55679(8) 0.0176(3) Uani 1 1 d . . . . .
H8 H -0.1492 0.9941 0.5636 0.021 Uiso 1 1 calc R U . . .
C9 C -0.08882(10) 0.92496(12) 0.49055(8) 0.0176(3) Uani 1 1 d . . . . .
C10 C -0.03344(10) 0.85347(11) 0.47364(8) 0.0170(3) Uani 1 1 d . . . . .
C11 C -0.00255(9) 0.85051(13) 0.40892(10) 0.0185(4) Uani 1 1 d . . . . .
C12 C -0.03379(11) 0.90918(12) 0.36209(8) 0.0214(4) Uani 1 1 d . . . . .
H12 H -0.0149 0.9044 0.3184 0.026 Uiso 1 1 calc R U . . .
C13 C -0.09317(11) 0.97568(13) 0.37852(8) 0.0222(4) Uani 1 1 d . . . . .
H13 H -0.1156 1.0145 0.3457 0.027 Uiso 1 1 calc R U . . .
C14 C -0.11914(10) 0.98492(12) 0.44175(8) 0.0207(4) Uani 1 1 d . . . . .
H14 H -0.1577 1.0319 0.4529 0.025 Uiso 1 1 calc R U . . .
C15 C 0.10990(12) 0.79717(12) 0.34254(8) 0.0240(4) Uani 1 1 d . . . . .
H15A H 0.1270 0.8623 0.3381 0.029 Uiso 1 1 calc R U . . .
H15B H 0.0798 0.7787 0.3026 0.029 Uiso 1 1 calc R U . . .
C16 C 0.18475(12) 0.73677(15) 0.35270(10) 0.0294(4) Uani 1 1 d . . . . .
H16A H 0.2222 0.7426 0.3154 0.044 Uiso 1 1 calc R U . . .
H16B H 0.2139 0.7558 0.3924 0.044 Uiso 1 1 calc R U . . .
H16C H 0.1669 0.6726 0.3570 0.044 Uiso 1 1 calc R U . . .
C17 C 0.13310(11) 0.78392(11) 0.61258(8) 0.0176(4) Uani 1 1 d . . . . .
C18 C 0.17405(11) 0.76355(12) 0.55452(9) 0.0215(4) Uani 1 1 d . . . . .
H18 H 0.1432 0.7536 0.5157 0.026 Uiso 1 1 calc R U . . .
C19 C 0.26051(11) 0.75790(13) 0.55378(9) 0.0274(4) Uani 1 1 d . . . . .
H19 H 0.2886 0.7443 0.5143 0.033 Uiso 1 1 calc R U . . .
C20 C 0.30580(12) 0.77200(14) 0.61030(10) 0.0292(5) Uani 1 1 d . . . . .
H20 H 0.3647 0.7680 0.6095 0.035 Uiso 1 1 calc R U . . .
C21 C 0.26516(11) 0.79186(12) 0.66787(10) 0.0266(4) Uani 1 1 d . . . . .
H21 H 0.2963 0.8016 0.7065 0.032 Uiso 1 1 calc R U . . .
C22 C 0.17882(11) 0.79759(12) 0.66933(9) 0.0210(4) Uani 1 1 d . . . . .
H22 H 0.1511 0.8108 0.7090 0.025 Uiso 1 1 calc R U . . .
C23 C -0.07937(10) 0.67531(12) 0.63303(8) 0.0177(3) Uani 1 1 d . . . . .
C24 C -0.11279(10) 0.62365(12) 0.58194(9) 0.0219(4) Uani 1 1 d . . . . .
H24 H -0.0967 0.6362 0.5384 0.026 Uiso 1 1 calc R U . . .
C25 C -0.16950(11) 0.55411(13) 0.59494(10) 0.0268(4) Uani 1 1 d . . . . .
H25 H -0.1921 0.5192 0.5601 0.032 Uiso 1 1 calc R U . . .
C26 C -0.19344(11) 0.53516(13) 0.65825(9) 0.0263(4) Uani 1 1 d . . . . .
H26 H -0.2325 0.4876 0.6668 0.032 Uiso 1 1 calc R U . . .
C27 C -0.16021(11) 0.58571(13) 0.70910(9) 0.0253(4) Uani 1 1 d . . . . .
H27 H -0.1762 0.5725 0.7526 0.030 Uiso 1 1 calc R U . . .
C28 C -0.10349(10) 0.65581(12) 0.69661(8) 0.0217(4) Uani 1 1 d . . . . .
H28 H -0.0811 0.6905 0.7316 0.026 Uiso 1 1 calc R U . . .

loop_
_atom_site_aniso_label
_atom_site_aniso_U_11
_atom_site_aniso_U_22
_atom_site_aniso_U_33
_atom_site_aniso_U_23
_atom_site_aniso_U_13
_atom_site_aniso_U_12
Sn 0.01296(9) 0.01628(10) 0.01481(9) 0.00055(4) 0.00054(3) 0.00118(4)
F1 0.0518(7) 0.0352(6) 0.0168(5) -0.0061(5) 0.0011(5) 0.0075(5)
O1 0.0168(6) 0.0223(7) 0.0165(6) -0.0018(5) -0.0009(4) 0.0042(4)
O2 0.0249(7) 0.0203(7) 0.0155(7) 0.0016(5) 0.0005(5) 0.0041(5)
O3 0.0260(7) 0.0220(7) 0.0176(6) -0.0001(5) 0.0050(5) 0.0011(5)
N1 0.0169(6) 0.0215(7) 0.0160(7) -0.0029(6) 0.0013(5) 0.0011(6)
N2 0.0148(6) 0.0190(7) 0.0168(7) -0.0005(6) 0.0009(5) -0.0001(6)
C1 0.0113(7) 0.0173(8) 0.0205(8) 0.0003(7) 0.0010(6) -0.0016(6)
C2 0.0155(7) 0.0185(8) 0.0183(8) 0.0004(7) 0.0023(6) -0.0038(6)
C3 0.0186(8) 0.0218(9) 0.0222(9) 0.0010(7) 0.0008(7) 0.0003(7)
C4 0.0278(10) 0.0253(10) 0.0182(8) 0.0020(7) -0.0036(7) -0.0023(8)
C5 0.0328(9) 0.0245(9) 0.0144(8) -0.0037(7) 0.0036(7) -0.0037(8)
C6 0.0253(9) 0.0208(9) 0.0228(9) -0.0020(7) 0.0043(7) 0.0019(7)
C7 0.0180(8) 0.0207(9) 0.0197(8) 0.0005(7) -0.0003(6) -0.0003(7)
C8 0.0149(7) 0.0172(8) 0.0207(8) -0.0005(7) -0.0012(6) 0.0002(6)
C9 0.0152(7) 0.0191(8) 0.0185(8) 0.0004(7) -0.0031(6) -0.0029(6)
C10 0.0166(8) 0.0182(8) 0.0163(8) 0.0007(7) -0.0026(6) -0.0038(6)
C11 0.0196(9) 0.0161(9) 0.0197(10) -0.0025(8) -0.0007(6) -0.0042(6)
C12 0.0269(9) 0.0211(9) 0.0161(8) -0.0008(7) -0.0015(7) -0.0075(7)
C13 0.0265(9) 0.0209(9) 0.0193(8) 0.0027(7) -0.0068(7) -0.0039(7)
C14 0.0209(8) 0.0183(9) 0.0229(8) 0.0004(7) -0.0049(7) -0.0010(7)
C15 0.0292(10) 0.0245(9) 0.0182(8) -0.0025(7) 0.0065(7) -0.0050(7)
C16 0.0257(10) 0.0350(11) 0.0276(10) -0.0052(9) 0.0049(8) -0.0026(8)
C17 0.0146(8) 0.0148(9) 0.0235(9) 0.0033(6) 0.0027(6) 0.0007(6)
C18 0.0212(8) 0.0187(8) 0.0246(9) 0.0021(7) 0.0034(7) 0.0012(7)
C19 0.0240(9) 0.0241(9) 0.0341(10) 0.0012(8) 0.0106(8) 0.0033(8)
C20 0.0149(9) 0.0245(10) 0.0482(13) 0.0022(9) 0.0040(8) 0.0005(7)
C21 0.0192(9) 0.0234(10) 0.0372(11) 0.0001(8) -0.0054(8) -0.0002(7)
C22 0.0179(8) 0.0204(9) 0.0246(9) 0.0003(7) 0.0010(7) 0.0000(7)
C23 0.0140(7) 0.0176(9) 0.0215(8) 0.0018(7) -0.0001(6) 0.0025(7)
C24 0.0175(8) 0.0245(9) 0.0237(9) -0.0023(7) 0.0024(7) 0.0006(7)
C25 0.0196(8) 0.0288(10) 0.0319(10) -0.0090(8) 0.0006(7) -0.0015(8)
C26 0.0156(8) 0.0241(9) 0.0391(10) 0.0025(8) 0.0043(7) -0.0022(7)
C27 0.0203(8) 0.0312(10) 0.0245(9) 0.0087(8) -0.0003(7) -0.0020(8)
C28 0.0175(8) 0.0261(9) 0.0214(8) 0.0019(7) -0.0031(7) -0.0011(7)

loop_
_atom_type_symbol
_atom_type_description
_atom_type_scat_dispersion_real
_atom_type_scat_dispersion_imag
_atom_type_scat_source
C C 0.0181 0.0091 'International Tables Vol C Tables 4.2.6.8 and 6.1.1.4'
H H 0.0000 0.0000 'International Tables Vol C Tables 4.2.6.8 and 6.1.1.4'
N N 0.0311 0.0180 'International Tables Vol C Tables 4.2.6.8 and 6.1.1.4'
O O 0.0492 0.0322 'International Tables Vol C Tables 4.2.6.8 and 6.1.1.4'
Sn Sn 0.0259 5.4591 'International Tables Vol C Tables 4.2.6.8 and 6.1.1.4'
F F 0.0727 0.0534 'International Tables Vol C Tables 4.2.6.8 and 6.1.1.4'

loop_
_geom_angle_atom_site_label_1
_geom_angle_atom_site_label_2
_geom_angle_atom_site_label_3
_geom_angle
_geom_angle_site_symmetry_1
_geom_angle_site_symmetry_3
O2 Sn C17 93.75(5) . .
O2 Sn C23 97.97(6) . .
C17 Sn C23 126.65(6) . .
O2 Sn O1 155.21(5) . .
C17 Sn O1 93.80(5) . .
C23 Sn O1 96.34(6) . .
O2 Sn N2 83.60(5) . .
C17 Sn N2 129.34(6) . .
C23 Sn N2 103.69(6) . .
O1 Sn N2 73.39(5) . .
C1 O1 Sn 113.81(10) . .
C10 O2 Sn 131.31(11) . .
C11 O3 C15 117.06(14) . .
C1 N1 N2 110.70(13) . .
C8 N2 N1 115.49(14) . .
C8 N2 Sn 128.75(11) . .
N1 N2 Sn 115.72(10) . .
O1 C1 N1 124.92(15) . .
O1 C1 C2 117.32(14) . .
N1 C1 C2 117.74(14) . .
C3 C2 C7 119.27(15) . .
C3 C2 C1 119.47(15) . .
C7 C2 C1 121.26(15) . .
C4 C3 C2 120.87(17) . .
C4 C3 H3 119.6 . .
C2 C3 H3 119.6 . .
C5 C4 C3 117.90(16) . .
C5 C4 H4 121.0 . .
C3 C4 H4 121.0 . .
F1 C5 C6 118.32(16) . .
F1 C5 C4 118.39(16) . .
C6 C5 C4 123.29(16) . .
C5 C6 C7 118.18(16) . .
C5 C6 H6 120.9 . .
C7 C6 H6 120.9 . .
C6 C7 C2 120.48(16) . .
C6 C7 H7 119.8 . .
C2 C7 H7 119.8 . .
N2 C8 C9 126.02(15) . .
N2 C8 H8 117.0 . .
C9 C8 H8 117.0 . .
C10 C9 C14 119.74(15) . .
C10 C9 C8 122.72(15) . .
C14 C9 C8 117.28(15) . .
O2 C10 C9 123.93(15) . .
O2 C10 C11 117.81(15) . .
C9 C10 C11 118.25(15) . .
O3 C11 C12 125.26(17) . .
O3 C11 C10 114.29(16) . .
C12 C11 C10 120.45(16) . .
C11 C12 C13 120.43(16) . .
C11 C12 H12 119.8 . .
C13 C12 H12 119.8 . .
C14 C13 C12 120.25(16) . .
C14 C13 H13 119.9 . .
C12 C13 H13 119.9 . .
C13 C14 C9 120.41(16) . .
C13 C14 H14 119.8 . .
C9 C14 H14 119.8 . .
O3 C15 C16 106.71(15) . .
O3 C15 H15A 110.4 . .
C16 C15 H15A 110.4 . .
O3 C15 H15B 110.4 . .
C16 C15 H15B 110.4 . .
H15A C15 H15B 108.6 . .
C15 C16 H16A 109.5 . .
C15 C16 H16B 109.5 . .
H16A C16 H16B 109.5 . .
C15 C16 H16C 109.5 . .
H16A C16 H16C 109.5 . .
H16B C16 H16C 109.5 . .
C22 C17 C18 119.82(17) . .
C22 C17 Sn 120.76(12) . .
C18 C17 Sn 119.36(13) . .
C19 C18 C17 119.55(17) . .
C19 C18 H18 120.2 . .
C17 C18 H18 120.2 . .
C20 C19 C18 120.44(17) . .
C20 C19 H19 119.8 . .
C18 C19 H19 119.8 . .
C21 C20 C19 119.97(18) . .
C21 C20 H20 120.0 . .
C19 C20 H20 120.0 . .
C20 C21 C22 120.19(18) . .
C20 C21 H21 119.9 . .
C22 C21 H21 119.9 . .
C21 C22 C17 120.02(17) . .
C21 C22 H22 120.0 . .
C17 C22 H22 120.0 . .
C24 C23 C28 119.23(16) . .
C24 C23 Sn 120.73(12) . .
C28 C23 Sn 119.93(13) . .
C25 C24 C23 119.95(16) . .
C25 C24 H24 120.0 . .
C23 C24 H24 120.0 . .
C26 C25 C24 120.58(18) . .
C26 C25 H25 119.7 . .
C24 C25 H25 119.7 . .
C25 C26 C27 119.75(17) . .
C25 C26 H26 120.1 . .
C27 C26 H26 120.1 . .
C26 C27 C28 120.16(17) . .
C26 C27 H27 119.9 . .
C28 C27 H27 119.9 . .
C27 C28 C23 120.32(16) . .
C27 C28 H28 119.8 . .
C23 C28 H28 119.8 . .

loop_
_geom_bond_atom_site_label_1
_geom_bond_atom_site_label_2
_geom_bond_distance
_geom_bond_site_symmetry_2
Sn O2 2.0591(14) .
Sn C17 2.1204(18) .
Sn C23 2.1194(17) .
Sn O1 2.1254(13) .
Sn N2 2.1687(14) .
F1 C5 1.3592(19) .
O1 C1 1.307(2) .
O2 C10 1.321(2) .
O3 C11 1.369(2) .
O3 C15 1.439(2) .
N1 C1 1.312(2) .
N1 N2 1.3990(19) .
N2 C8 1.300(2) .
C1 C2 1.482(2) .
C2 C3 1.394(2) .
C2 C7 1.399(2) .
C3 C4 1.387(2) .
C3 H3 0.9500 .
C4 C5 1.376(3) .
C4 H4 0.9500 .
C5 C6 1.380(3) .
C6 C7 1.385(2) .
C6 H6 0.9500 .
C7 H7 0.9500 .
C8 C9 1.437(2) .
C8 H8 0.9500 .
C9 C10 1.412(2) .
C9 C14 1.415(2) .
C10 C11 1.421(2) .
C11 C12 1.381(3) .
C12 C13 1.400(3) .
C12 H12 0.9500 .
C13 C14 1.372(2) .
C13 H13 0.9500 .
C14 H14 0.9500 .
C15 C16 1.505(3) .
C15 H15A 0.9900 .
C15 H15B 0.9900 .
C16 H16A 0.9800 .
C16 H16B 0.9800 .
C16 H16C 0.9800 .
C17 C22 1.393(2) .
C17 C18 1.395(2) .
C18 C19 1.394(2) .
C18 H18 0.9500 .
C19 C20 1.387(3) .
C19 H19 0.9500 .
C20 C21 1.382(3) .
C20 H20 0.9500 .
C21 C22 1.392(2) .
C21 H21 0.9500 .
C22 H22 0.9500 .
C23 C24 1.398(2) .
C23 C28 1.393(2) .
C24 C25 1.387(3) .
C24 H24 0.9500 .
C25 C26 1.385(3) .
C25 H25 0.9500 .
C26 C27 1.385(3) .
C26 H26 0.9500 .
C27 C28 1.392(2) .
C27 H27 0.9500 .
C28 H28 0.9500 .

loop_
_geom_torsion_atom_site_label_1
_geom_torsion_atom_site_label_2
_geom_torsion_atom_site_label_3
_geom_torsion_atom_site_label_4
_geom_torsion
_geom_torsion_site_symmetry_1
_geom_torsion_site_symmetry_2
_geom_torsion_site_symmetry_3
_geom_torsion_site_symmetry_4
C1 N1 N2 C8 -167.58(14) . . . .
C1 N1 N2 Sn 10.43(16) . . . .
Sn O1 C1 N1 -7.4(2) . . . .
Sn O1 C1 C2 174.18(10) . . . .
N2 N1 C1 O1 -2.1(2) . . . .
N2 N1 C1 C2 176.36(13) . . . .
O1 C1 C2 C3 3.4(2) . . . .
N1 C1 C2 C3 -175.16(15) . . . .
O1 C1 C2 C7 -177.03(15) . . . .
N1 C1 C2 C7 4.4(2) . . . .
C7 C2 C3 C4 0.0(3) . . . .
C1 C2 C3 C4 179.54(16) . . . .
C2 C3 C4 C5 0.0(3) . . . .
C3 C4 C5 F1 -179.14(16) . . . .
C3 C4 C5 C6 0.3(3) . . . .
F1 C5 C6 C7 178.85(15) . . . .
C4 C5 C6 C7 -0.6(3) . . . .
C5 C6 C7 C2 0.5(3) . . . .
C3 C2 C7 C6 -0.3(2) . . . .
C1 C2 C7 C6 -179.83(15) . . . .
N1 N2 C8 C9 173.86(14) . . . .
Sn N2 C8 C9 -3.8(2) . . . .
N2 C8 C9 C10 1.5(3) . . . .
N2 C8 C9 C14 -172.57(16) . . . .
Sn O2 C10 C9 -26.6(2) . . . .
Sn O2 C10 C11 153.94(12) . . . .
C14 C9 C10 O2 -172.48(15) . . . .
C8 C9 C10 O2 13.6(2) . . . .
C14 C9 C10 C11 7.0(2) . . . .
C8 C9 C10 C11 -166.94(15) . . . .
C15 O3 C11 C12 20.2(2) . . . .
C15 O3 C11 C10 -160.58(14) . . . .
O2 C10 C11 O3 -7.5(2) . . . .
C9 C10 C11 O3 173.02(14) . . . .
O2 C10 C11 C12 171.74(15) . . . .
C9 C10 C11 C12 -7.7(2) . . . .
O3 C11 C12 C13 -177.47(16) . . . .
C10 C11 C12 C13 3.4(3) . . . .
C11 C12 C13 C14 1.9(3) . . . .
C12 C13 C14 C9 -2.6(3) . . . .
C10 C9 C14 C13 -1.9(2) . . . .
C8 C9 C14 C13 172.32(15) . . . .
C11 O3 C15 C16 163.25(15) . . . .
C22 C17 C18 C19 -0.6(3) . . . .
Sn C17 C18 C19 -177.69(13) . . . .
C17 C18 C19 C20 0.3(3) . . . .
C18 C19 C20 C21 0.0(3) . . . .
C19 C20 C21 C22 0.1(3) . . . .
C20 C21 C22 C17 -0.4(3) . . . .
C18 C17 C22 C21 0.7(3) . . . .
Sn C17 C22 C21 177.74(13) . . . .
C28 C23 C24 C25 0.2(2) . . . .
Sn C23 C24 C25 -176.05(13) . . . .
C23 C24 C25 C26 0.0(3) . . . .
C24 C25 C26 C27 -0.3(3) . . . .
C25 C26 C27 C28 0.5(3) . . . .
C26 C27 C28 C23 -0.4(3) . . . .
C24 C23 C28 C27 0.0(2) . . . .
Sn C23 C28 C27 176.28(13) . . . .
